data_4088911
loop_
_publ_author_name
'de Aguiar, Sara R. M. M.'
'St\"oger, Berthold'
'Pittenauer, Ernst'
'Allmaier, G\"unter'
'Veiros, Luis F.'
'Kirchner, Karl'

_publ_section_title
;
 Arene C--H Bond Coordination versus C--H Bond Cleavage in Low-Valent
 Group 6 Carbonyl Pincer Complexes
;
_journal_issue 17
_journal_name_full Organometallics
_journal_page_first 3032
_journal_paper_doi 10.1021/acs.organomet.6b00563
_journal_volume 35
_journal_year 2016
_chemical_formula_sum 'C23 H38 Cr N2 O3 P2'
_chemical_formula_weight 504.5
_space_group_IT_number 61
_space_group_name_Hall '-P 2ac 2ab'
_space_group_name_H-M_alt 'P b c a'
_symmetry_cell_setting orthorhombic
_symmetry_Int_Tables_number 61
_symmetry_space_group_name_Hall '-P 2ac 2ab'
_symmetry_space_group_name_H-M 'P b c a'
_audit_creation_method 'Jana2006 Version : 31/01/2016'
_cell_angle_alpha 90
_cell_angle_beta 90
_cell_angle_gamma 90
_cell_formula_units_Z 8
_cell_length_a 11.8053(15)
_cell_length_b 14.5306(18)
_cell_length_c 29.999(4)
_cell_measurement_reflns_used 9277
_cell_measurement_temperature 100
_cell_measurement_theta_max 30.08
_cell_measurement_theta_min 3.87
_cell_volume 5146.0(11)
_diffrn_ambient_temperature 100
_diffrn_measured_fraction_theta_full 1
_diffrn_measured_fraction_theta_max 1
_diffrn_measurement_device 'four-circle diffractometer'
_diffrn_measurement_device_type 'Bruker KAPPA APEX II CCD'
_diffrn_measurement_method '\w- and \f-scans'
_diffrn_radiation_monochromator graphite
_diffrn_radiation_probe x-ray
_diffrn_radiation_source 'X-ray tube'
_diffrn_radiation_type 'Mo K\a'
_diffrn_radiation_wavelength 0.71073
_diffrn_reflns_av_R_equivalents 0.0426
_diffrn_reflns_av_unetI/netI 0.024
_diffrn_reflns_limit_h_max 16
_diffrn_reflns_limit_h_min -16
_diffrn_reflns_limit_k_max 17
_diffrn_reflns_limit_k_min -20
_diffrn_reflns_limit_l_max 42
_diffrn_reflns_limit_l_min -42
_diffrn_reflns_number 67942
_diffrn_reflns_theta_full 30.12
_diffrn_reflns_theta_max 30.12
_diffrn_reflns_theta_min 3.87
_exptl_absorpt_coefficient_mu 0.595
_exptl_absorpt_correction_T_max 0.90
_exptl_absorpt_correction_T_min 0.69
_exptl_absorpt_correction_type multi-scan
_exptl_absorpt_process_details SADABS
_exptl_crystal_colour red
_exptl_crystal_density_diffrn 1.3024
_exptl_crystal_description block
_exptl_crystal_F_000 2144
_exptl_crystal_size_max 0.63
_exptl_crystal_size_mid 0.37
_exptl_crystal_size_min 0.17
_refine_diff_density_max 0.64
_refine_diff_density_min -0.78
_refine_ls_extinction_method none
_refine_ls_goodness_of_fit_gt 3.11
_refine_ls_goodness_of_fit_ref 2.85
_refine_ls_hydrogen_treatment mixed
_refine_ls_number_constraints 148
_refine_ls_number_parameters 284
_refine_ls_number_reflns 7559
_refine_ls_number_restraints 0
_refine_ls_R_factor_all 0.0549
_refine_ls_R_factor_gt 0.0441
_refine_ls_shift/su_max 0.0395
_refine_ls_shift/su_mean 0.0056
_refine_ls_structure_factor_coef F
_refine_ls_weighting_details w=1/(\s^2^(F)+0.0001F^2^)
_refine_ls_weighting_scheme sigma
_refine_ls_wR_factor_gt 0.0582
_refine_ls_wR_factor_ref 0.0591
_reflns_number_gt 6231
_reflns_number_total 7559
_reflns_threshold_expression I>3\s(I)
_cod_data_source_file om6b00563_si_001.cif
_cod_data_source_block Cr_PCP_CO_H_agostic
_cod_depositor_comments
;
The following automatic conversions were performed:

data item '_diffrn_radiation_probe' value 'X-ray' was changed to
'x-ray' in accordance with the
/home/saulius/struct/COD-crude-data/automatic-downloads/DataCite-retrospective/ACS/depositions/lib/dictionaries/cif_core.dic
dictionary named 'cif_core.dic' version 2.4.2 last updated on
2011-04-26.

Automatic conversion script
Id: cif_fix_values 6909 2019-04-08 15:41:33Z antanas 
;
_cod_original_cell_volume 5145.9(11)
_cod_original_sg_symbol_Hall '-P -2xab;-2ybc;-2zac'
_cod_original_formula_sum 'C23 H38 Cr1 N2 O3 P2'
_cod_database_code 4088911

loop_
_space_group_symop_id
_space_group_symop_operation_xyz
1 x,y,z
2 -x+1/2,-y,z+1/2
3 -x,y+1/2,-z+1/2
4 x+1/2,-y+1/2,-z
5 -x,-y,-z
6 x+1/2,y,-z+1/2
7 x,-y+1/2,z+1/2
8 -x+1/2,y+1/2,z

loop_
_atom_site_label
_atom_site_type_symbol
_atom_site_fract_x
_atom_site_fract_y
_atom_site_fract_z
_atom_site_adp_type
_atom_site_U_iso_or_equiv
_atom_site_site_symmetry_multiplicity
_atom_site_occupancy
_atom_site_calc_flag
Cr1 Cr 0.50427(2) 0.15994(2) 0.137451(9) Uani 0.01491(8) 8 1 d
P1 P 0.34277(4) 0.23454(3) 0.111434(16) Uani 0.01829(13) 8 1 d
P2 P 0.62699(4) 0.03497(3) 0.147160(16) Uani 0.01979(13) 8 1 d
O1 O 0.42241(13) 0.15327(12) 0.23265(5) Uani 0.0390(5) 8 1 d
O2 O 0.62477(13) 0.31618(11) 0.18176(5) Uani 0.0357(5) 8 1 d
O3 O 0.64428(11) 0.23216(10) 0.06058(4) Uani 0.0256(4) 8 1 d
N1 N 0.27551(12) 0.15745(10) 0.07669(5) Uani 0.0193(4) 8 1 d
N2 N 0.58340(13) -0.04625(11) 0.10897(6) Uani 0.0276(5) 8 1 d
C1 C 0.41983(14) 0.04690(12) 0.09391(6) Uani 0.0163(5) 8 1 d
C2 C 0.33217(14) 0.07685(12) 0.06552(6) Uani 0.0165(5) 8 1 d
C3 C 0.30739(16) 0.02480(13) 0.02753(6) Uani 0.0206(5) 8 1 d
C4 C 0.37183(15) -0.05293(13) 0.01848(6) Uani 0.0224(5) 8 1 d
C5 C 0.46257(16) -0.07972(13) 0.04459(7) Uani 0.0222(5) 8 1 d
C6 C 0.48941(14) -0.02814(13) 0.08246(6) Uani 0.0193(5) 8 1 d
C7 C 0.22511(17) 0.26561(17) 0.14972(8) Uani 0.0335(7) 8 1 d
C8 C 0.17198(19) 0.1805(2) 0.17032(8) Uani 0.0457(9) 8 1 d
C9 C 0.2652(2) 0.3343(2) 0.18545(9) Uani 0.0550(10) 8 1 d
C10 C 0.35325(17) 0.34015(14) 0.07684(9) Uani 0.0358(7) 8 1 d
C11 C 0.3870(2) 0.31844(19) 0.02841(9) Uani 0.0484(9) 8 1 d
C12 C 0.4364(2) 0.40889(18) 0.09657(12) Uani 0.0598(11) 8 1 d
C13 C 0.62736(17) -0.03347(15) 0.19918(7) Uani 0.0312(6) 8 1 d
C14 C 0.51000(19) -0.07613(17) 0.20756(9) Uani 0.0402(8) 8 1 d
C15 C 0.6678(2) 0.02257(18) 0.23900(7) Uani 0.0401(7) 8 1 d
C16 C 0.78171(15) 0.04566(15) 0.13659(7) Uani 0.0269(6) 8 1 d
C17 C 0.81070(19) 0.04604(18) 0.08705(8) Uani 0.0407(8) 8 1 d
C18 C 0.82763(18) 0.13352(17) 0.15820(8) Uani 0.0374(7) 8 1 d
C19 C 0.16902(17) 0.17930(14) 0.05377(7) Uani 0.0274(6) 8 1 d
C20 C 0.6395(2) -0.13568(16) 0.10379(10) Uani 0.0451(8) 8 1 d
C21 C 0.44739(16) 0.14977(14) 0.19546(7) Uani 0.0244(5) 8 1 d
C22 C 0.57857(15) 0.25476(14) 0.16427(6) Uani 0.0234(5) 8 1 d
C23 C 0.58734(14) 0.19954(12) 0.08806(6) Uani 0.0171(5) 8 1 d
H1c3 H 0.246754 0.042535 0.008015 Uiso 0.0247 8 1 d
H1c4 H 0.352562 -0.089659 -0.007016 Uiso 0.0269 8 1 d
H1c5 H 0.506467 -0.132976 0.036822 Uiso 0.0266 8 1 d
H1c7 H 0.16727 0.295545 0.13252 Uiso 0.0401 8 1 d
H1c8 H 0.148343 0.139238 0.147107 Uiso 0.0548 8 1 d
H2c8 H 0.226496 0.150265 0.189018 Uiso 0.0548 8 1 d
H3c8 H 0.107495 0.198084 0.187851 Uiso 0.0548 8 1 d
H1c9 H 0.272796 0.394332 0.17238 Uiso 0.0661 8 1 d
H2c9 H 0.210744 0.336675 0.209185 Uiso 0.0661 8 1 d
H3c9 H 0.337098 0.314874 0.197064 Uiso 0.0661 8 1 d
H1c10 H 0.279011 0.367107 0.076689 Uiso 0.0429 8 1 d
H1c11 H 0.326398 0.285937 0.013995 Uiso 0.0581 8 1 d
H2c11 H 0.40158 0.374832 0.012757 Uiso 0.0581 8 1 d
H3c11 H 0.453996 0.281023 0.028274 Uiso 0.0581 8 1 d
H1c12 H 0.420531 0.41694 0.127718 Uiso 0.0718 8 1 d
H2c12 H 0.512223 0.386297 0.092953 Uiso 0.0718 8 1 d
H3c12 H 0.428822 0.466857 0.081505 Uiso 0.0718 8 1 d
H1c13 H 0.680722 -0.082725 0.195446 Uiso 0.0375 8 1 d
H1c14 H 0.489138 -0.113814 0.182594 Uiso 0.0483 8 1 d
H2c14 H 0.512529 -0.113199 0.234034 Uiso 0.0483 8 1 d
H3c14 H 0.455116 -0.027994 0.211294 Uiso 0.0483 8 1 d
H1c15 H 0.748731 0.028817 0.237802 Uiso 0.0482 8 1 d
H2c15 H 0.633506 0.082439 0.238234 Uiso 0.0482 8 1 d
H3c15 H 0.646782 -0.008221 0.266077 Uiso 0.0482 8 1 d
H1c16 H 0.816757 -0.007558 0.149607 Uiso 0.0323 8 1 d
H1c17 H 0.786271 -0.010723 0.073792 Uiso 0.0488 8 1 d
H2c17 H 0.772973 0.096602 0.072777 Uiso 0.0488 8 1 d
H3c17 H 0.891099 0.052464 0.083403 Uiso 0.0488 8 1 d
H1c18 H 0.807647 0.134307 0.189216 Uiso 0.0449 8 1 d
H2c18 H 0.908588 0.135073 0.155263 Uiso 0.0449 8 1 d
H3c18 H 0.795465 0.186258 0.143667 Uiso 0.0449 8 1 d
H1c19 H 0.136712 0.233961 0.066481 Uiso 0.0329 8 1 d
H2c19 H 0.18369 0.189228 0.022667 Uiso 0.0329 8 1 d
H3c19 H 0.117006 0.129008 0.057184 Uiso 0.0329 8 1 d
H1c20 H 0.695548 -0.142988 0.126712 Uiso 0.0541 8 1 d
H2c20 H 0.58437 -0.183975 0.106155 Uiso 0.0541 8 1 d
H3c20 H 0.675404 -0.138589 0.075103 Uiso 0.0541 8 1 d
H1c1 H 0.4088(17) 0.0580(13) 0.1266(6) Uiso 0.015(5) 8 1 d

loop_
_atom_site_aniso_label
_atom_site_aniso_type_symbol
_atom_site_aniso_U_11
_atom_site_aniso_U_22
_atom_site_aniso_U_33
_atom_site_aniso_U_12
_atom_site_aniso_U_13
_atom_site_aniso_U_23
Cr1 Cr 0.01103(13) 0.01703(15) 0.01667(13) -0.00193(10) -0.00053(10) -0.00063(10)
P1 P 0.0133(2) 0.0157(2) 0.0259(2) -0.00008(17) -0.00165(18) -0.00238(18)
P2 P 0.0132(2) 0.0208(2) 0.0254(2) -0.00090(18) -0.00419(18) 0.00397(18)
O1 O 0.0282(8) 0.0673(12) 0.0214(7) -0.0062(8) 0.0043(6) -0.0015(7)
O2 O 0.0304(8) 0.0393(9) 0.0375(8) -0.0150(7) 0.0022(7) -0.0148(7)
O3 O 0.0249(7) 0.0274(8) 0.0245(7) -0.0019(6) 0.0052(6) 0.0031(6)
N1 N 0.0165(7) 0.0169(7) 0.0245(8) 0.0036(6) -0.0083(6) -0.0013(6)
N2 N 0.0187(7) 0.0210(8) 0.0431(10) 0.0063(6) -0.0100(7) -0.0058(7)
C1 C 0.0152(8) 0.0139(8) 0.0198(8) -0.0032(6) -0.0024(7) 0.0011(6)
C2 C 0.0147(7) 0.0154(8) 0.0195(8) -0.0024(6) -0.0001(7) 0.0034(6)
C3 C 0.0202(8) 0.0220(9) 0.0196(8) -0.0034(7) -0.0029(7) 0.0011(7)
C4 C 0.0242(9) 0.0200(9) 0.0231(9) -0.0080(7) 0.0033(8) -0.0044(7)
C5 C 0.0192(8) 0.0144(8) 0.0329(10) -0.0021(7) 0.0050(8) -0.0037(7)
C6 C 0.0133(7) 0.0172(9) 0.0274(9) -0.0008(7) -0.0001(7) 0.0017(7)
C7 C 0.0156(9) 0.0478(14) 0.0370(11) 0.0085(9) -0.0033(8) -0.0151(10)
C8 C 0.0166(9) 0.088(2) 0.0329(12) -0.0044(11) 0.0056(9) 0.0012(13)
C9 C 0.0395(14) 0.0687(19) 0.0569(17) 0.0226(14) -0.0094(13) -0.0379(15)
C10 C 0.0205(10) 0.0187(10) 0.0682(16) 0.0011(8) -0.0098(10) 0.0147(10)
C11 C 0.0301(11) 0.0560(17) 0.0592(16) -0.0028(11) -0.0024(12) 0.0376(13)
C12 C 0.0366(14) 0.0255(13) 0.117(3) -0.0092(11) -0.0185(16) 0.0118(15)
C13 C 0.0240(10) 0.0305(11) 0.0391(12) -0.0037(9) -0.0054(9) 0.0162(9)
C14 C 0.0323(12) 0.0386(14) 0.0498(14) -0.0127(10) -0.0002(10) 0.0176(11)
C15 C 0.0366(12) 0.0515(15) 0.0323(12) -0.0098(11) -0.0119(10) 0.0214(10)
C16 C 0.0147(8) 0.0333(11) 0.0327(10) 0.0023(8) -0.0048(8) 0.0104(8)
C17 C 0.0250(11) 0.0595(17) 0.0374(12) 0.0153(11) 0.0053(10) 0.0095(11)
C18 C 0.0189(9) 0.0473(14) 0.0460(13) -0.0154(10) -0.0066(10) 0.0146(11)
C19 C 0.0228(9) 0.0254(10) 0.0340(11) 0.0047(8) -0.0134(8) 0.0003(8)
C20 C 0.0350(13) 0.0267(12) 0.0736(19) 0.0166(10) -0.0216(12) -0.0116(12)
C21 C 0.0169(8) 0.0316(11) 0.0248(9) -0.0040(8) -0.0019(8) 0.0004(8)
C22 C 0.0175(8) 0.0286(10) 0.0242(9) -0.0033(7) 0.0037(7) -0.0040(8)
C23 C 0.0166(8) 0.0140(8) 0.0206(8) 0.0003(6) -0.0029(7) -0.0021(6)

loop_
_atom_type_symbol
_atom_type_scat_dispersion_real
_atom_type_scat_dispersion_imag
_atom_type_scat_source
C 0.0033 0.0016 'International Tables Vol C tables 4.2.6.8 and 6.1.1.1'
H 0.0000 0.0000 'International Tables Vol C tables 4.2.6.8 and 6.1.1.1'
Cr 0.3209 0.6236 'International Tables Vol C tables 4.2.6.8 and 6.1.1.1'
N 0.0061 0.0033 'International Tables Vol C tables 4.2.6.8 and 6.1.1.1'
O 0.0106 0.0060 'International Tables Vol C tables 4.2.6.8 and 6.1.1.1'
P 0.1023 0.0942 'International Tables Vol C tables 4.2.6.8 and 6.1.1.1'

loop_
_geom_angle_atom_site_label_1
_geom_angle_atom_site_label_2
_geom_angle_atom_site_label_3
_geom_angle
P1 Cr1 P2 155.46(2)
P1 Cr1 C21 93.13(6)
P1 Cr1 C22 100.97(6)
P1 Cr1 C23 91.18(6)
P2 Cr1 C21 92.58(6)
P2 Cr1 C22 103.52(6)
P2 Cr1 C23 90.73(6)
C21 Cr1 C22 79.73(9)
C21 Cr1 C23 161.92(8)
C22 Cr1 C23 82.21(8)
Cr1 P1 N1 106.10(5)
Cr1 P1 C7 121.21(7)
Cr1 P1 C10 121.18(7)
N1 P1 C7 100.79(9)
N1 P1 C10 103.29(9)
C7 P1 C10 101.22(10)
Cr1 P2 N2 105.29(6)
Cr1 P2 C13 121.55(7)
Cr1 P2 C16 121.44(7)
N2 P2 C13 101.14(9)
N2 P2 C16 103.71(9)
C13 P2 C16 100.73(9)
P1 N1 C2 118.15(12)
P1 N1 C19 122.49(12)
C2 N1 C19 118.79(15)
P2 N2 C6 119.27(13)
P2 N2 C20 122.83(15)
C6 N2 C20 117.88(17)
C2 C1 C6 121.34(16)
C2 C1 H1c1 116.5(11)
C6 C1 H1c1 116.1(11)
N1 C2 C1 117.90(15)
N1 C2 C3 123.47(16)
C1 C2 C3 118.63(16)
C2 C3 C4 118.98(17)
C2 C3 H1c3 120.51
C4 C3 H1c3 120.51
C3 C4 C5 122.86(17)
C3 C4 H1c4 118.57
C5 C4 H1c4 118.57
C4 C5 C6 119.02(17)
C4 C5 H1c5 120.49
C6 C5 H1c5 120.49
N2 C6 C1 118.21(16)
N2 C6 C5 122.99(16)
C1 C6 C5 118.79(16)
P1 C7 C8 111.25(16)
P1 C7 C9 110.98(15)
P1 C7 H1c7 108.04
C8 C7 C9 111.8(2)
C8 C7 H1c7 107.1
C9 C7 H1c7 107.39
C7 C8 H1c8 109.47
C7 C8 H2c8 109.47
C7 C8 H3c8 109.47
H1c8 C8 H2c8 109.47
H1c8 C8 H3c8 109.47
H2c8 C8 H3c8 109.47
C7 C9 H1c9 109.47
C7 C9 H2c9 109.47
C7 C9 H3c9 109.47
H1c9 C9 H2c9 109.47
H1c9 C9 H3c9 109.47
H2c9 C9 H3c9 109.47
P1 C10 C11 112.06(16)
P1 C10 C12 111.62(19)
P1 C10 H1c10 106.2
C11 C10 C12 109.6(2)
C11 C10 H1c10 108.38
C12 C10 H1c10 108.84
C10 C11 H1c11 109.47
C10 C11 H2c11 109.47
C10 C11 H3c11 109.47
H1c11 C11 H2c11 109.47
H1c11 C11 H3c11 109.47
H2c11 C11 H3c11 109.47
C10 C12 H1c12 109.47
C10 C12 H2c12 109.47
C10 C12 H3c12 109.47
H1c12 C12 H2c12 109.47
H1c12 C12 H3c12 109.47
H2c12 C12 H3c12 109.47
P2 C13 C14 110.63(15)
P2 C13 C15 112.02(15)
P2 C13 H1c13 107.69
C14 C13 C15 111.70(19)
C14 C13 H1c13 108.04
C15 C13 H1c13 106.52
C13 C14 H1c14 109.47
C13 C14 H2c14 109.47
C13 C14 H3c14 109.47
H1c14 C14 H2c14 109.47
H1c14 C14 H3c14 109.47
H2c14 C14 H3c14 109.47
C13 C15 H1c15 109.47
C13 C15 H2c15 109.47
C13 C15 H3c15 109.47
H1c15 C15 H2c15 109.47
H1c15 C15 H3c15 109.47
H2c15 C15 H3c15 109.47
P2 C16 C17 112.75(14)
P2 C16 C18 110.19(14)
P2 C16 H1c16 106.65
C17 C16 C18 109.28(18)
C17 C16 H1c16 107.61
C18 C16 H1c16 110.3
C16 C17 H1c17 109.47
C16 C17 H2c17 109.47
C16 C17 H3c17 109.47
H1c17 C17 H2c17 109.47
H1c17 C17 H3c17 109.47
H2c17 C17 H3c17 109.47
C16 C18 H1c18 109.47
C16 C18 H2c18 109.47
C16 C18 H3c18 109.47
H1c18 C18 H2c18 109.47
H1c18 C18 H3c18 109.47
H2c18 C18 H3c18 109.47
N1 C19 H1c19 109.47
N1 C19 H2c19 109.47
N1 C19 H3c19 109.47
H1c19 C19 H2c19 109.47
H1c19 C19 H3c19 109.47
H2c19 C19 H3c19 109.47
N2 C20 H1c20 109.47
N2 C20 H2c20 109.47
N2 C20 H3c20 109.47
H1c20 C20 H2c20 109.47
H1c20 C20 H3c20 109.47
H2c20 C20 H3c20 109.47
Cr1 C21 O1 170.55(18)
Cr1 C22 O2 178.97(17)
Cr1 C23 O3 171.93(15)

loop_
_geom_bond_atom_site_label_1
_geom_bond_atom_site_label_2
_geom_bond_distance
Cr1 P1 2.3280(7)
Cr1 P2 2.3411(7)
Cr1 C21 1.871(2)
Cr1 C22 1.821(2)
Cr1 C23 1.8677(18)
P1 N1 1.7238(16)
P1 C7 1.858(2)
P1 C10 1.857(2)
P2 N2 1.7235(18)
P2 C13 1.851(2)
P2 C16 1.8604(19)
O1 C21 1.155(2)
O2 C22 1.170(2)
O3 C23 1.165(2)
N1 C2 1.390(2)
N1 C19 1.468(3)
N2 C6 1.390(2)
N2 C20 1.467(3)
C1 C2 1.409(2)
C1 C6 1.408(2)
C1 H1c1 1.00(2)
C2 C3 1.399(2)
C3 C4 1.388(3)
C3 H1c3 0.96
C4 C5 1.383(3)
C4 H1c4 0.96
C5 C6 1.397(3)
C5 H1c5 0.96
C7 C8 1.518(4)
C7 C9 1.540(4)
C7 H1c7 0.96
C8 H1c8 0.96
C8 H2c8 0.96
C8 H3c8 0.96
C9 H1c9 0.96
C9 H2c9 0.96
C9 H3c9 0.96
C10 C11 1.539(4)
C10 C12 1.520(4)
C10 H1c10 0.96
C11 H1c11 0.96
C11 H2c11 0.96
C11 H3c11 0.96
C12 H1c12 0.96
C12 H2c12 0.96
C12 H3c12 0.96
C13 C14 1.538(3)
C13 C15 1.523(3)
C13 H1c13 0.96
C14 H1c14 0.96
C14 H2c14 0.96
C14 H3c14 0.96
C15 H1c15 0.96
C15 H2c15 0.96
C15 H3c15 0.96
C16 C17 1.525(3)
C16 C18 1.531(3)
C16 H1c16 0.96
C17 H1c17 0.96
C17 H2c17 0.96
C17 H3c17 0.96
C18 H1c18 0.96
C18 H2c18 0.96
C18 H3c18 0.96
C19 H1c19 0.96
C19 H2c19 0.96
C19 H3c19 0.96
C20 H1c20 0.96
C20 H2c20 0.96
C20 H3c20 0.96
